data_1558879
loop_
_publ_author_name
'Meng, Ling-Hong'
'Li, Xiao-Ming'
'Zhang, Fan-Zhong'
'Wang, Ya-Nan'
'Wang, Bin-Gui'

_publ_section_title
;
 Talascortenes A-G, Highly Oxygenated Diterpenoid Acids from the
 Sea-Anemone-Derived Endozoic Fungus <i>Talaromyces scorteus</i> AS-242.
;
_journal_issue 8
_journal_name_full 'Journal of natural products'
_journal_page_first 2528
_journal_page_last 2536
_journal_paper_doi 10.1021/acs.jnatprod.0c00628
_journal_volume 83
_journal_year 2020
_chemical_absolute_configuration ad
_chemical_formula_moiety 'C20 H32 O4 [+ solvent]'
_chemical_formula_sum 'C20 H32 O4'
_chemical_formula_weight 336.45
_space_group_crystal_system orthorhombic
_space_group_IT_number 18
_space_group_name_Hall 'P 2 2ab'
_space_group_name_H-M_alt 'P 21 21 2'
_atom_sites_solution_hydrogens mixed
_audit_creation_method SHELXL-2018/3
_cell_angle_alpha 90
_cell_angle_beta 90
_cell_angle_gamma 90
_cell_formula_units_Z 8
_cell_length_a 12.7945(18)
_cell_length_b 26.092(4)
_cell_length_c 11.4869(16)
_cell_measurement_reflns_used 9857
_cell_measurement_temperature 297(2)
_cell_measurement_theta_max 64.56
_cell_measurement_theta_min 3.39
_cell_volume 3834.7(10)
_computing_structure_refinement 'SHELXL-2018/3 (Sheldrick, 2018)'
_computing_structure_solution 'SHELXT 2014/5 (Sheldrick, 2014)'
_diffrn_ambient_temperature 297(2)
_diffrn_measured_fraction_theta_full 0.997
_diffrn_measured_fraction_theta_max 0.997
_diffrn_measurement_device_type 'Bruker D8 Venture'
_diffrn_measurement_method '\f and \w scans'
_diffrn_radiation_type CuK\a
_diffrn_radiation_wavelength 1.54178
_diffrn_reflns_av_R_equivalents 0.0776
_diffrn_reflns_av_unetI/netI 0.0437
_diffrn_reflns_Laue_measured_fraction_full 0.997
_diffrn_reflns_Laue_measured_fraction_max 0.997
_diffrn_reflns_limit_h_max 15
_diffrn_reflns_limit_h_min -14
_diffrn_reflns_limit_k_max 30
_diffrn_reflns_limit_k_min -30
_diffrn_reflns_limit_l_max 13
_diffrn_reflns_limit_l_min -13
_diffrn_reflns_number 41676
_diffrn_reflns_point_group_measured_fraction_full 0.997
_diffrn_reflns_point_group_measured_fraction_max 0.997
_diffrn_reflns_theta_full 65.104
_diffrn_reflns_theta_max 65.104
_diffrn_reflns_theta_min 3.388
_exptl_absorpt_coefficient_mu 0.633
_exptl_crystal_colour colorless
_exptl_crystal_density_diffrn 1.166
_exptl_crystal_description block
_exptl_crystal_F_000 1472
_exptl_crystal_size_max 0.180
_exptl_crystal_size_mid 0.160
_exptl_crystal_size_min 0.140
_exptl_transmission_factor_max 0.7526
_exptl_transmission_factor_min 0.6357
_refine_diff_density_max 0.419
_refine_diff_density_min -0.190
_refine_diff_density_rms 0.040
_refine_ls_abs_structure_details
;
 Refined as an inversion twin.
;
_refine_ls_abs_structure_Flack 0.0(3)
_refine_ls_extinction_method none
_refine_ls_goodness_of_fit_ref 1.056
_refine_ls_hydrogen_treatment mixed
_refine_ls_matrix_type full
_refine_ls_number_parameters 455
_refine_ls_number_reflns 6516
_refine_ls_number_restraints 1
_refine_ls_restrained_S_all 1.056
_refine_ls_R_factor_all 0.0679
_refine_ls_R_factor_gt 0.0539
_refine_ls_shift/su_max 0.002
_refine_ls_shift/su_mean 0.000
_refine_ls_structure_factor_coef Fsqd
_refine_ls_weighting_details 'w=1/[\s^2^(Fo^2^)+(0.0893P)^2^+0.1961P] where P=(Fo^2^+2Fc^2^)/3'
_refine_ls_weighting_scheme calc
_refine_ls_wR_factor_gt 0.1447
_refine_ls_wR_factor_ref 0.1565
_reflns_Friedel_coverage 0.775
_reflns_Friedel_fraction_full 0.996
_reflns_Friedel_fraction_max 0.996
_reflns_number_gt 5131
_reflns_number_total 6516
_reflns_threshold_expression 'I > 2\s(I)'
_cod_data_source_file np0c00628_si_003.cif
_cod_data_source_block b
_cod_depositor_comments 'Adding full bibliography for 1558879--1558884.cif.'
_cod_original_cell_volume 3834.7(9)
_cod_database_code 1558879
_shelx_shelxl_version_number 2018/3
_shelx_space_group_comment
;
The symmetry employed for this shelxl refinement is uniquely defined
by the following loop, which should always be used as a source of
symmetry information in preference to the above space-group names.
They are only intended as comments.
;
_shelx_estimated_absorpt_t_min 0.895
_shelx_estimated_absorpt_t_max 0.917

loop_
_space_group_symop_operation_xyz
'x, y, z'
'-x, -y, z'
'-x+1/2, y+1/2, -z'
'x+1/2, -y+1/2, -z'

loop_
_atom_site_label
_atom_site_type_symbol
_atom_site_fract_x
_atom_site_fract_y
_atom_site_fract_z
_atom_site_U_iso_or_equiv
_atom_site_adp_type
_atom_site_occupancy
_atom_site_site_symmetry_order
_atom_site_calc_flag
_atom_site_refinement_flags_posn
_atom_site_refinement_flags_adp
_atom_site_refinement_flags_occupancy
_atom_site_disorder_assembly
_atom_site_disorder_group
C1 C 0.8147(4) 0.55679(19) 0.0799(4) 0.0708(12) Uani 1 1 d . . . . .
H1 H 0.535(6) 0.662(2) -0.090(6) 0.11(3) Uiso 1 1 d D . . . .
O1 O 0.7498(3) 0.63721(15) 0.0050(4) 0.0976(11) Uani 1 1 d . . . . .
O2 O 0.6341(3) 0.57831(15) 0.0579(3) 0.0869(10) Uani 1 1 d . . . . .
H2 H 0.592(6) 0.599(3) 0.018(6) 0.14(3) Uiso 1 1 d D . . . .
C2 C 0.9223(4) 0.5837(2) 0.0717(4) 0.0875(16) Uani 1 1 d . . . . .
H2A H 0.976514 0.557776 0.070112 0.105 Uiso 1 1 calc R U . . .
H2B H 0.925633 0.602396 -0.001232 0.105 Uiso 1 1 calc R U . . .
O3 O 0.8860(3) 0.49234(12) 0.2037(3) 0.0778(9) Uani 1 1 d . . . . .
H3 H 0.859718 0.463927 0.195073 0.117 Uiso 1 1 calc R U . . .
C3 C 0.9449(4) 0.6205(2) 0.1703(4) 0.0855(15) Uani 1 1 d . . . . .
H3A H 0.897093 0.649275 0.165605 0.103 Uiso 1 1 calc R U . . .
H3B H 1.015410 0.633591 0.162128 0.103 Uiso 1 1 calc R U . . .
O4 O 0.6575(3) 0.60741(12) 0.5967(3) 0.0755(9) Uani 1 1 d . . . . .
H4 H 0.670025 0.623688 0.656123 0.113 Uiso 1 1 calc R U . . .
C4 C 0.9335(3) 0.59479(18) 0.2892(4) 0.0667(11) Uani 1 1 d . . . . .
H4A H 0.942940 0.620365 0.349593 0.080 Uiso 1 1 calc R U . . .
H4B H 0.988238 0.569363 0.298116 0.080 Uiso 1 1 calc R U . . .
C5 C 0.8258(3) 0.56849(14) 0.3061(3) 0.0554(9) Uani 1 1 d . . . . .
O5 O 0.6140(3) 0.71993(14) 0.5240(3) 0.0875(10) Uani 1 1 d . . . . .
C7 C 0.7023(4) 0.50155(17) 0.2257(4) 0.0687(11) Uani 1 1 d . . . . .
H7A H 0.645056 0.525732 0.232727 0.082 Uiso 1 1 calc R U . . .
H7B H 0.687733 0.479313 0.159944 0.082 Uiso 1 1 calc R U . . .
H7 H 0.255(4) 0.764(2) 0.396(5) 0.085(16) Uiso 1 1 d . . . . .
O7 O 0.2982(2) 0.77327(12) 0.3472(3) 0.0668(8) Uani 1 1 d . . . . .
C6 C 0.8046(3) 0.53091(15) 0.2035(4) 0.0608(10) Uani 1 1 d . . . . .
O6 O 0.4975(3) 0.65824(13) 0.5036(3) 0.0784(9) Uani 1 1 d . . . . .
H6 H 0.543812 0.641191 0.534172 0.118 Uiso 1 1 calc R U . . .
O8 O 0.5089(3) 0.64359(16) -0.0465(3) 0.0862(11) Uani 1 1 d . . . . .
C8 C 0.7095(4) 0.46937(17) 0.3368(4) 0.0766(13) Uani 1 1 d . . . . .
H8A H 0.641901 0.453736 0.350909 0.092 Uiso 1 1 calc R U . . .
H8B H 0.759277 0.441922 0.323805 0.092 Uiso 1 1 calc R U . . .
C9 C 0.7422(4) 0.49874(15) 0.4462(4) 0.0631(10) Uani 1 1 d . . . . .
C10 C 0.8326(3) 0.53622(15) 0.4202(3) 0.0579(9) Uani 1 1 d . . . . .
H10 H 0.894062 0.514276 0.409534 0.070 Uiso 1 1 calc R U . . .
C11 C 0.8564(3) 0.56773(17) 0.5314(4) 0.0630(10) Uani 1 1 d . . . . .
H11A H 0.930825 0.566642 0.547423 0.076 Uiso 1 1 calc R U . . .
H11B H 0.836785 0.603209 0.518928 0.076 Uiso 1 1 calc R U . . .
C13 C 0.8222(4) 0.49002(18) 0.6465(4) 0.0789(13) Uani 1 1 d . . . . .
H13A H 0.789135 0.476341 0.715846 0.095 Uiso 1 1 calc R U . . .
H13B H 0.897138 0.485568 0.654271 0.095 Uiso 1 1 calc R U . . .
C12 C 0.7969(4) 0.54656(16) 0.6351(4) 0.0651(11) Uani 1 1 d . . . . .
H12 H 0.818534 0.564589 0.705949 0.078 Uiso 1 1 calc R U . . .
C14 C 0.7834(5) 0.46094(17) 0.5397(5) 0.0807(14) Uani 1 1 d . . . . .
H14A H 0.727928 0.437653 0.562256 0.097 Uiso 1 1 calc R U . . .
H14B H 0.840146 0.440792 0.507334 0.097 Uiso 1 1 calc R U . . .
C17 C 0.6160(5) 0.5372(2) 0.7214(5) 0.0927(16) Uani 1 1 d . . . . .
H17A H 0.544557 0.547536 0.711336 0.139 Uiso 1 1 calc R U . . .
H17B H 0.643937 0.552957 0.790209 0.139 Uiso 1 1 calc R U . . .
H17C H 0.619460 0.500625 0.728956 0.139 Uiso 1 1 calc R U . . .
C16 C 0.6795(4) 0.55393(16) 0.6163(4) 0.0640(11) Uani 1 1 d . . . . .
C15 C 0.6487(4) 0.52590(18) 0.5024(4) 0.0677(11) Uani 1 1 d . . . . .
H15A H 0.594743 0.500883 0.519317 0.081 Uiso 1 1 calc R U . . .
H15B H 0.620100 0.550545 0.447754 0.081 Uiso 1 1 calc R U . . .
C19 C 0.8075(5) 0.5162(2) -0.0168(4) 0.1008(19) Uani 1 1 d . . . . .
H19A H 0.819095 0.532140 -0.091030 0.151 Uiso 1 1 calc R U . . .
H19B H 0.739274 0.500834 -0.015768 0.151 Uiso 1 1 calc R U . . .
H19C H 0.859433 0.490257 -0.004104 0.151 Uiso 1 1 calc R U . . .
C18 C 0.7425(3) 0.61067(15) 0.3119(4) 0.0611(10) Uani 1 1 d . . . . .
H18A H 0.753712 0.634725 0.249852 0.092 Uiso 1 1 calc R U . . .
H18B H 0.747244 0.628076 0.385298 0.092 Uiso 1 1 calc R U . . .
H18C H 0.674394 0.595626 0.304007 0.092 Uiso 1 1 calc R U . . .
C20 C 0.7310(4) 0.5956(2) 0.0471(4) 0.0748(13) Uani 1 1 d . . . . .
C21 C 0.4394(3) 0.74435(17) 0.4674(3) 0.0628(11) Uani 1 1 d . . . . .
C22 C 0.4870(4) 0.79830(18) 0.4591(4) 0.0772(13) Uani 1 1 d . . . . .
H22A H 0.430743 0.823198 0.461664 0.093 Uiso 1 1 calc R U . . .
H22B H 0.530690 0.803960 0.526872 0.093 Uiso 1 1 calc R U . . .
C23 C 0.5519(4) 0.80815(19) 0.3507(5) 0.0810(13) Uani 1 1 d . . . . .
H23A H 0.614316 0.787096 0.353002 0.097 Uiso 1 1 calc R U . . .
H23B H 0.573398 0.843785 0.349187 0.097 Uiso 1 1 calc R U . . .
C24 C 0.4903(3) 0.79603(16) 0.2412(4) 0.0630(10) Uani 1 1 d . . . . .
H24A H 0.535542 0.800372 0.174218 0.076 Uiso 1 1 calc R U . . .
H24B H 0.433391 0.820405 0.234075 0.076 Uiso 1 1 calc R U . . .
C25 C 0.4446(3) 0.74101(14) 0.2395(3) 0.0511(9) Uani 1 1 d . . . . .
C26 C 0.3764(3) 0.73326(15) 0.3521(3) 0.0536(9) Uani 1 1 d . . . . .
C27 C 0.3202(3) 0.68148(17) 0.3455(4) 0.0613(10) Uani 1 1 d . . . . .
H27A H 0.371601 0.654240 0.340400 0.074 Uiso 1 1 calc R U . . .
H27B H 0.279954 0.676308 0.416091 0.074 Uiso 1 1 calc R U . . .
C28 C 0.2479(3) 0.67876(17) 0.2409(4) 0.0621(10) Uani 1 1 d . . . . .
H28A H 0.191343 0.703010 0.252494 0.075 Uiso 1 1 calc R U . . .
H28B H 0.217250 0.644774 0.238079 0.075 Uiso 1 1 calc R U . . .
C29 C 0.2988(3) 0.68986(15) 0.1231(3) 0.0570(9) Uani 1 1 d . . . . .
C30 C 0.3722(3) 0.73684(14) 0.1306(3) 0.0510(8) Uani 1 1 d . . . . .
H30 H 0.325495 0.766520 0.135696 0.061 Uiso 1 1 calc R U . . .
C31 C 0.4297(3) 0.74303(16) 0.0133(3) 0.0613(10) Uani 1 1 d . . . . .
H31A H 0.426753 0.778598 -0.011065 0.074 Uiso 1 1 calc R U . . .
H31B H 0.502528 0.733659 0.022718 0.074 Uiso 1 1 calc R U . . .
C32 C 0.3803(4) 0.70955(18) -0.0793(3) 0.0646(11) Uani 1 1 d . . . . .
H32 H 0.411207 0.717429 -0.155281 0.078 Uiso 1 1 calc R U . . .
C33 C 0.2632(4) 0.7209(2) -0.0820(4) 0.0768(13) Uani 1 1 d . . . . .
H33A H 0.251865 0.757282 -0.093518 0.092 Uiso 1 1 calc R U . . .
H33B H 0.230875 0.702636 -0.146193 0.092 Uiso 1 1 calc R U . . .
C34 C 0.2143(3) 0.7041(2) 0.0322(4) 0.0735(12) Uani 1 1 d . . . . .
H34A H 0.169592 0.674638 0.018447 0.088 Uiso 1 1 calc R U . . .
H34B H 0.171142 0.731566 0.062518 0.088 Uiso 1 1 calc R U . . .
C35 C 0.3558(3) 0.64280(16) 0.0728(4) 0.0629(10) Uani 1 1 d . . . . .
H35A H 0.413348 0.633647 0.123676 0.076 Uiso 1 1 calc R U . . .
H35B H 0.307881 0.614016 0.070197 0.076 Uiso 1 1 calc R U . . .
C36 C 0.3982(4) 0.65302(18) -0.0503(4) 0.0696(12) Uani 1 1 d . . . . .
C37 C 0.3519(6) 0.6169(2) -0.1413(5) 0.1054(19) Uani 1 1 d . . . . .
H37A H 0.383213 0.623693 -0.215637 0.158 Uiso 1 1 calc R U . . .
H37B H 0.277771 0.622282 -0.146198 0.158 Uiso 1 1 calc R U . . .
H37C H 0.365509 0.582058 -0.119239 0.158 Uiso 1 1 calc R U . . .
C38 C 0.5354(3) 0.70254(16) 0.2369(3) 0.0558(9) Uani 1 1 d . . . . .
H38A H 0.510087 0.669100 0.257321 0.084 Uiso 1 1 calc R U . . .
H38B H 0.588048 0.712925 0.291604 0.084 Uiso 1 1 calc R U . . .
H38C H 0.564963 0.701555 0.160085 0.084 Uiso 1 1 calc R U . . .
C39 C 0.3676(4) 0.7426(2) 0.5756(4) 0.0852(15) Uani 1 1 d . . . . .
H39A H 0.313820 0.767995 0.568109 0.128 Uiso 1 1 calc R U . . .
H39B H 0.408152 0.749341 0.644203 0.128 Uiso 1 1 calc R U . . .
H39C H 0.336296 0.709232 0.581599 0.128 Uiso 1 1 calc R U . . .
C40 C 0.5268(4) 0.70623(18) 0.4980(4) 0.0639(11) Uani 1 1 d . . . . .

loop_
_atom_site_aniso_label
_atom_site_aniso_U_11
_atom_site_aniso_U_22
_atom_site_aniso_U_33
_atom_site_aniso_U_23
_atom_site_aniso_U_13
_atom_site_aniso_U_12
C1 0.067(3) 0.089(3) 0.056(2) -0.001(2) -0.007(2) 0.019(2)
O1 0.100(3) 0.093(2) 0.100(3) 0.030(2) -0.021(2) 0.002(2)
O2 0.073(2) 0.093(2) 0.094(2) 0.0177(19) -0.0166(18) 0.013(2)
C2 0.072(3) 0.129(4) 0.062(3) 0.020(3) 0.008(2) 0.012(3)
O3 0.089(2) 0.0752(19) 0.0688(18) -0.0074(17) -0.0084(17) 0.0295(17)
C3 0.067(3) 0.112(4) 0.077(3) 0.018(3) 0.000(2) -0.013(3)
O4 0.087(2) 0.0715(18) 0.0683(18) -0.0028(15) -0.0169(16) 0.0218(17)
C4 0.063(3) 0.071(3) 0.066(2) 0.001(2) -0.005(2) -0.001(2)
C5 0.059(2) 0.054(2) 0.054(2) 0.0000(18) -0.0035(18) 0.0011(18)
O5 0.067(2) 0.095(2) 0.100(2) 0.0018(19) -0.0331(18) 0.0028(18)
C7 0.074(3) 0.059(2) 0.073(3) -0.015(2) -0.012(2) -0.001(2)
O7 0.0556(17) 0.0860(19) 0.0589(16) 0.0152(15) 0.0085(14) 0.0248(15)
C6 0.062(3) 0.060(2) 0.060(2) -0.0016(19) -0.0072(19) 0.015(2)
O6 0.073(2) 0.0728(19) 0.090(2) 0.0133(17) -0.0224(17) 0.0107(17)
O8 0.080(2) 0.100(3) 0.078(2) 0.019(2) 0.0118(18) 0.037(2)
C8 0.088(3) 0.054(2) 0.088(3) -0.003(2) -0.003(3) -0.006(2)
C9 0.070(3) 0.050(2) 0.070(2) 0.0008(19) -0.004(2) -0.004(2)
C10 0.056(2) 0.057(2) 0.060(2) 0.0014(18) -0.0035(19) 0.0119(18)
C11 0.062(3) 0.069(2) 0.059(2) 0.0002(19) -0.0089(19) 0.002(2)
C13 0.087(3) 0.081(3) 0.068(3) 0.014(2) -0.005(2) 0.013(2)
C12 0.070(3) 0.069(3) 0.056(2) 0.004(2) -0.008(2) 0.005(2)
C14 0.094(4) 0.058(2) 0.090(3) 0.016(2) 0.000(3) 0.008(2)
C17 0.081(3) 0.114(4) 0.083(3) 0.016(3) 0.011(3) 0.001(3)
C16 0.066(3) 0.067(2) 0.059(2) 0.0051(19) 0.0000(19) 0.010(2)
C15 0.062(3) 0.070(2) 0.071(3) 0.006(2) 0.000(2) -0.003(2)
C19 0.124(5) 0.116(4) 0.063(3) -0.013(3) -0.012(3) 0.036(4)
C18 0.068(3) 0.053(2) 0.062(2) 0.0008(18) -0.0033(19) 0.008(2)
C20 0.081(3) 0.079(3) 0.065(3) 0.007(2) -0.014(2) 0.008(3)
C21 0.064(3) 0.071(3) 0.053(2) 0.0012(19) -0.0033(19) 0.019(2)
C22 0.096(4) 0.065(3) 0.071(3) -0.011(2) -0.022(3) 0.016(3)
C23 0.090(3) 0.064(3) 0.089(3) -0.007(2) -0.012(3) -0.009(2)
C24 0.064(2) 0.060(2) 0.065(2) 0.006(2) 0.003(2) -0.002(2)
C25 0.0449(19) 0.057(2) 0.051(2) 0.0061(17) 0.0034(16) 0.0049(16)
C26 0.047(2) 0.061(2) 0.0528(19) 0.0093(18) 0.0003(17) 0.0130(17)
C27 0.053(2) 0.077(3) 0.054(2) 0.0158(19) 0.0053(18) 0.002(2)
C28 0.045(2) 0.073(2) 0.068(2) 0.014(2) 0.0033(19) -0.0045(19)
C29 0.048(2) 0.065(2) 0.058(2) 0.0077(18) -0.0071(17) -0.0014(18)
C30 0.046(2) 0.055(2) 0.0519(19) 0.0076(17) 0.0019(16) 0.0077(16)
C31 0.059(2) 0.066(2) 0.059(2) 0.0147(19) 0.0061(19) 0.007(2)
C32 0.065(3) 0.083(3) 0.047(2) 0.008(2) -0.0047(18) 0.012(2)
C33 0.068(3) 0.098(3) 0.064(2) 0.009(2) -0.018(2) 0.014(3)
C34 0.051(2) 0.095(3) 0.075(3) 0.004(2) -0.015(2) 0.005(2)
C35 0.064(3) 0.059(2) 0.066(2) 0.003(2) -0.009(2) 0.000(2)
C36 0.068(3) 0.078(3) 0.062(2) 0.000(2) -0.005(2) 0.016(2)
C37 0.143(5) 0.096(4) 0.077(3) -0.018(3) -0.013(3) 0.005(4)
C38 0.0428(19) 0.067(2) 0.057(2) 0.0024(19) 0.0008(16) 0.0082(17)
C39 0.086(3) 0.116(4) 0.054(2) 0.001(3) 0.005(2) 0.031(3)
C40 0.066(3) 0.073(3) 0.053(2) 0.001(2) -0.0145(19) 0.006(2)

loop_
_atom_type_symbol
_atom_type_description
_atom_type_scat_dispersion_real
_atom_type_scat_dispersion_imag
_atom_type_scat_source
C C 0.0181 0.0091 'International Tables Vol C Tables 4.2.6.8 and 6.1.1.4'
H H 0.0000 0.0000 'International Tables Vol C Tables 4.2.6.8 and 6.1.1.4'
O O 0.0492 0.0322 'International Tables Vol C Tables 4.2.6.8 and 6.1.1.4'

loop_
_geom_angle_atom_site_label_1
_geom_angle_atom_site_label_2
_geom_angle_atom_site_label_3
_geom_angle
_geom_angle_site_symmetry_1
_geom_angle_site_symmetry_3
_geom_angle_publ_flag
C20 C1 C19 103.7(4) . . ?
C20 C1 C2 108.0(4) . . ?
C19 C1 C2 108.8(4) . . ?
C20 C1 C6 116.8(4) . . ?
C19 C1 C6 110.5(4) . . ?
C2 C1 C6 108.8(4) . . ?
C20 O2 H2 108(5) . . ?
C3 C2 C1 114.4(4) . . ?
C3 C2 H2A 108.7 . . ?
C1 C2 H2A 108.7 . . ?
C3 C2 H2B 108.7 . . ?
C1 C2 H2B 108.7 . . ?
H2A C2 H2B 107.6 . . ?
C6 O3 H3 109.5 . . ?
C2 C3 C4 111.9(4) . . ?
C2 C3 H3A 109.2 . . ?
C4 C3 H3A 109.2 . . ?
C2 C3 H3B 109.2 . . ?
C4 C3 H3B 109.2 . . ?
H3A C3 H3B 107.9 . . ?
C16 O4 H4 109.5 . . ?
C3 C4 C5 113.0(4) . . ?
C3 C4 H4A 109.0 . . ?
C5 C4 H4A 109.0 . . ?
C3 C4 H4B 109.0 . . ?
C5 C4 H4B 109.0 . . ?
H4A C4 H4B 107.8 . . ?
C18 C5 C4 107.8(3) . . ?
C18 C5 C6 111.3(3) . . ?
C4 C5 C6 109.8(3) . . ?
C18 C5 C10 113.0(3) . . ?
C4 C5 C10 107.1(3) . . ?
C6 C5 C10 107.8(3) . . ?
C8 C7 C6 111.1(4) . . ?
C8 C7 H7A 109.4 . . ?
C6 C7 H7A 109.4 . . ?
C8 C7 H7B 109.4 . . ?
C6 C7 H7B 109.4 . . ?
H7A C7 H7B 108.0 . . ?
C26 O7 H7 102(4) . . ?
O3 C6 C7 105.4(3) . . ?
O3 C6 C5 108.1(3) . . ?
C7 C6 C5 109.7(3) . . ?
O3 C6 C1 103.9(3) . . ?
C7 C6 C1 115.6(4) . . ?
C5 C6 C1 113.4(3) . . ?
C40 O6 H6 109.5 . . ?
C36 O8 H1 108(5) . . ?
C9 C8 C7 115.3(3) . . ?
C9 C8 H8A 108.5 . . ?
C7 C8 H8A 108.5 . . ?
C9 C8 H8B 108.5 . . ?
C7 C8 H8B 108.5 . . ?
H8A C8 H8B 107.5 . . ?
C8 C9 C15 111.4(4) . . ?
C8 C9 C10 111.3(4) . . ?
C15 C9 C10 111.9(3) . . ?
C8 C9 C14 110.1(3) . . ?
C15 C9 C14 105.6(4) . . ?
C10 C9 C14 106.3(4) . . ?
C9 C10 C11 108.9(3) . . ?
C9 C10 C5 117.5(3) . . ?
C11 C10 C5 114.7(3) . . ?
C9 C10 H10 104.8 . . ?
C11 C10 H10 104.8 . . ?
C5 C10 H10 104.8 . . ?
C12 C11 C10 110.8(4) . . ?
C12 C11 H11A 109.5 . . ?
C10 C11 H11A 109.5 . . ?
C12 C11 H11B 109.5 . . ?
C10 C11 H11B 109.5 . . ?
H11A C11 H11B 108.1 . . ?
C12 C13 C14 110.2(4) . . ?
C12 C13 H13A 109.6 . . ?
C14 C13 H13A 109.6 . . ?
C12 C13 H13B 109.6 . . ?
C14 C13 H13B 109.6 . . ?
H13A C13 H13B 108.1 . . ?
C13 C12 C11 108.3(4) . . ?
C13 C12 C16 110.1(4) . . ?
C11 C12 C16 109.6(3) . . ?
C13 C12 H12 109.6 . . ?
C11 C12 H12 109.6 . . ?
C16 C12 H12 109.6 . . ?
C13 C14 C9 110.6(3) . . ?
C13 C14 H14A 109.5 . . ?
C9 C14 H14A 109.5 . . ?
C13 C14 H14B 109.5 . . ?
C9 C14 H14B 109.5 . . ?
H14A C14 H14B 108.1 . . ?
C16 C17 H17A 109.5 . . ?
C16 C17 H17B 109.5 . . ?
H17A C17 H17B 109.5 . . ?
C16 C17 H17C 109.5 . . ?
H17A C17 H17C 109.5 . . ?
H17B C17 H17C 109.5 . . ?
O4 C16 C17 107.3(4) . . ?
O4 C16 C12 109.6(4) . . ?
C17 C16 C12 112.1(4) . . ?
O4 C16 C15 106.0(3) . . ?
C17 C16 C15 113.6(4) . . ?
C12 C16 C15 108.0(4) . . ?
C9 C15 C16 112.1(4) . . ?
C9 C15 H15A 109.2 . . ?
C16 C15 H15A 109.2 . . ?
C9 C15 H15B 109.2 . . ?
C16 C15 H15B 109.2 . . ?
H15A C15 H15B 107.9 . . ?
C1 C19 H19A 109.5 . . ?
C1 C19 H19B 109.5 . . ?
H19A C19 H19B 109.5 . . ?
C1 C19 H19C 109.5 . . ?
H19A C19 H19C 109.5 . . ?
H19B C19 H19C 109.5 . . ?
C5 C18 H18A 109.5 . . ?
C5 C18 H18B 109.5 . . ?
H18A C18 H18B 109.5 . . ?
C5 C18 H18C 109.5 . . ?
H18A C18 H18C 109.5 . . ?
H18B C18 H18C 109.5 . . ?
O1 C20 O2 121.8(5) . . ?
O1 C20 C1 123.7(5) . . ?
O2 C20 C1 114.2(4) . . ?
C22 C21 C40 108.6(4) . . ?
C22 C21 C39 108.3(4) . . ?
C40 C21 C39 103.2(3) . . ?
C22 C21 C26 108.5(3) . . ?
C40 C21 C26 116.4(3) . . ?
C39 C21 C26 111.5(4) . . ?
C23 C22 C21 115.0(4) . . ?
C23 C22 H22A 108.5 . . ?
C21 C22 H22A 108.5 . . ?
C23 C22 H22B 108.5 . . ?
C21 C22 H22B 108.5 . . ?
H22A C22 H22B 107.5 . . ?
C22 C23 C24 111.1(4) . . ?
C22 C23 H23A 109.4 . . ?
C24 C23 H23A 109.4 . . ?
C22 C23 H23B 109.4 . . ?
C24 C23 H23B 109.4 . . ?
H23A C23 H23B 108.0 . . ?
C23 C24 C25 113.5(4) . . ?
C23 C24 H24A 108.9 . . ?
C25 C24 H24A 108.9 . . ?
C23 C24 H24B 108.9 . . ?
C25 C24 H24B 108.9 . . ?
H24A C24 H24B 107.7 . . ?
C38 C25 C24 108.7(3) . . ?
C38 C25 C30 112.8(3) . . ?
C24 C25 C30 107.4(3) . . ?
C38 C25 C26 110.6(3) . . ?
C24 C25 C26 108.5(3) . . ?
C30 C25 C26 108.7(3) . . ?
O7 C26 C27 108.0(3) . . ?
O7 C26 C25 105.0(3) . . ?
C27 C26 C25 109.5(3) . . ?
O7 C26 C21 104.7(3) . . ?
C27 C26 C21 116.3(3) . . ?
C25 C26 C21 112.6(3) . . ?
C28 C27 C26 111.5(3) . . ?
C28 C27 H27A 109.3 . . ?
C26 C27 H27A 109.3 . . ?
C28 C27 H27B 109.3 . . ?
C26 C27 H27B 109.3 . . ?
H27A C27 H27B 108.0 . . ?
C27 C28 C29 115.6(3) . . ?
C27 C28 H28A 108.4 . . ?
C29 C28 H28A 108.4 . . ?
C27 C28 H28B 108.4 . . ?
C29 C28 H28B 108.4 . . ?
H28A C28 H28B 107.5 . . ?
C28 C29 C35 112.5(3) . . ?
C28 C29 C30 111.1(3) . . ?
C35 C29 C30 111.4(3) . . ?
C28 C29 C34 110.2(3) . . ?
C35 C29 C34 105.5(3) . . ?
C30 C29 C34 105.8(3) . . ?
C31 C30 C29 108.9(3) . . ?
C31 C30 C25 114.2(3) . . ?
C29 C30 C25 117.4(3) . . ?
C31 C30 H30 105.0 . . ?
C29 C30 H30 105.0 . . ?
C25 C30 H30 105.0 . . ?
C32 C31 C30 110.8(3) . . ?
C32 C31 H31A 109.5 . . ?
C30 C31 H31A 109.5 . . ?
C32 C31 H31B 109.5 . . ?
C30 C31 H31B 109.5 . . ?
H31A C31 H31B 108.1 . . ?
C31 C32 C36 109.9(3) . . ?
C31 C32 C33 108.2(4) . . ?
C36 C32 C33 109.7(4) . . ?
C31 C32 H32 109.7 . . ?
C36 C32 H32 109.7 . . ?
C33 C32 H32 109.7 . . ?
C34 C33 C32 109.3(3) . . ?
C34 C33 H33A 109.8 . . ?
C32 C33 H33A 109.8 . . ?
C34 C33 H33B 109.8 . . ?
C32 C33 H33B 109.8 . . ?
H33A C33 H33B 108.3 . . ?
C33 C34 C29 111.3(4) . . ?
C33 C34 H34A 109.4 . . ?
C29 C34 H34A 109.4 . . ?
C33 C34 H34B 109.4 . . ?
C29 C34 H34B 109.4 . . ?
H34A C34 H34B 108.0 . . ?
C36 C35 C29 111.9(3) . . ?
C36 C35 H35A 109.2 . . ?
C29 C35 H35A 109.2 . . ?
C36 C35 H35B 109.2 . . ?
C29 C35 H35B 109.2 . . ?
H35A C35 H35B 107.9 . . ?
O8 C36 C32 108.6(4) . . ?
O8 C36 C37 107.3(4) . . ?
C32 C36 C37 112.8(4) . . ?
O8 C36 C35 106.9(4) . . ?
C32 C36 C35 108.4(4) . . ?
C37 C36 C35 112.7(4) . . ?
C36 C37 H37A 109.5 . . ?
C36 C37 H37B 109.5 . . ?
H37A C37 H37B 109.5 . . ?
C36 C37 H37C 109.5 . . ?
H37A C37 H37C 109.5 . . ?
H37B C37 H37C 109.5 . . ?
C25 C38 H38A 109.5 . . ?
C25 C38 H38B 109.5 . . ?
H38A C38 H38B 109.5 . . ?
C25 C38 H38C 109.5 . . ?
H38A C38 H38C 109.5 . . ?
H38B C38 H38C 109.5 . . ?
C21 C39 H39A 109.5 . . ?
C21 C39 H39B 109.5 . . ?
H39A C39 H39B 109.5 . . ?
C21 C39 H39C 109.5 . . ?
H39A C39 H39C 109.5 . . ?
H39B C39 H39C 109.5 . . ?
O5 C40 O6 122.3(4) . . ?
O5 C40 C21 122.4(4) . . ?
O6 C40 C21 115.0(4) . . ?

loop_
_geom_bond_atom_site_label_1
_geom_bond_atom_site_label_2
_geom_bond_distance
_geom_bond_site_symmetry_2
_geom_bond_publ_flag
C1 C20 1.521(7) . ?
C1 C19 1.538(7) . ?
C1 C2 1.548(8) . ?
C1 C6 1.577(6) . ?
O1 C20 1.214(6) . ?
O2 C20 1.324(6) . ?
O2 H2 0.89(6) . ?
C2 C3 1.512(8) . ?
C2 H2A 0.9700 . ?
C2 H2B 0.9700 . ?
O3 C6 1.448(5) . ?
O3 H3 0.8200 . ?
C3 C4 1.529(7) . ?
C3 H3A 0.9700 . ?
C3 H3B 0.9700 . ?
O4 C16 1.441(5) . ?
O4 H4 0.8200 . ?
C4 C5 1.551(6) . ?
C4 H4A 0.9700 . ?
C4 H4B 0.9700 . ?
C5 C18 1.534(6) . ?
C5 C6 1.557(6) . ?
C5 C10 1.560(6) . ?
O5 C40 1.210(5) . ?
C7 C8 1.531(7) . ?
C7 C6 1.538(7) . ?
C7 H7A 0.9700 . ?
C7 H7B 0.9700 . ?
O7 C26 1.448(5) . ?
O7 H7 0.83(6) . ?
O6 C40 1.309(6) . ?
O6 H6 0.8200 . ?
O8 C36 1.439(6) . ?
O8 H1 0.77(6) . ?
C8 C9 1.530(6) . ?
C8 H8A 0.9700 . ?
C8 H8B 0.9700 . ?
C9 C15 1.532(7) . ?
C9 C10 1.544(6) . ?
C9 C14 1.551(6) . ?
C10 C11 1.550(6) . ?
C10 H10 0.9800 . ?
C11 C12 1.518(6) . ?
C11 H11A 0.9700 . ?
C11 H11B 0.9700 . ?
C13 C12 1.516(6) . ?
C13 C14 1.526(7) . ?
C13 H13A 0.9700 . ?
C13 H13B 0.9700 . ?
C12 C16 1.530(6) . ?
C12 H12 0.9800 . ?
C14 H14A 0.9700 . ?
C14 H14B 0.9700 . ?
C17 C16 1.519(7) . ?
C17 H17A 0.9600 . ?
C17 H17B 0.9600 . ?
C17 H17C 0.9600 . ?
C16 C15 1.550(6) . ?
C15 H15A 0.9700 . ?
C15 H15B 0.9700 . ?
C19 H19A 0.9600 . ?
C19 H19B 0.9600 . ?
C19 H19C 0.9600 . ?
C18 H18A 0.9600 . ?
C18 H18B 0.9600 . ?
C18 H18C 0.9600 . ?
C21 C22 1.537(7) . ?
C21 C40 1.537(6) . ?
C21 C39 1.546(6) . ?
C21 C26 1.578(6) . ?
C22 C23 1.518(8) . ?
C22 H22A 0.9700 . ?
C22 H22B 0.9700 . ?
C23 C24 1.517(7) . ?
C23 H23A 0.9700 . ?
C23 H23B 0.9700 . ?
C24 C25 1.550(6) . ?
C24 H24A 0.9700 . ?
C24 H24B 0.9700 . ?
C25 C38 1.536(5) . ?
C25 C30 1.560(5) . ?
C25 C26 1.572(5) . ?
C26 C27 1.532(6) . ?
C27 C28 1.519(6) . ?
C27 H27A 0.9700 . ?
C27 H27B 0.9700 . ?
C28 C29 1.530(6) . ?
C28 H28A 0.9700 . ?
C28 H28B 0.9700 . ?
C29 C35 1.541(6) . ?
C29 C30 1.547(5) . ?
C29 C34 1.549(6) . ?
C30 C31 1.544(5) . ?
C30 H30 0.9800 . ?
C31 C32 1.514(6) . ?
C31 H31A 0.9700 . ?
C31 H31B 0.9700 . ?
C32 C36 1.529(7) . ?
C32 C33 1.528(6) . ?
C32 H32 0.9800 . ?
C33 C34 1.518(7) . ?
C33 H33A 0.9700 . ?
C33 H33B 0.9700 . ?
C34 H34A 0.9700 . ?
C34 H34B 0.9700 . ?
C35 C36 1.537(6) . ?
C35 H35A 0.9700 . ?
C35 H35B 0.9700 . ?
C36 C37 1.527(7) . ?
C37 H37A 0.9600 . ?
C37 H37B 0.9600 . ?
C37 H37C 0.9600 . ?
C38 H38A 0.9600 . ?
C38 H38B 0.9600 . ?
C38 H38C 0.9600 . ?
C39 H39A 0.9600 . ?
C39 H39B 0.9600 . ?
C39 H39C 0.9600 . ?

loop_
_geom_torsion_atom_site_label_1
_geom_torsion_atom_site_label_2
_geom_torsion_atom_site_label_3
_geom_torsion_atom_site_label_4
_geom_torsion
_geom_torsion_site_symmetry_1
_geom_torsion_site_symmetry_2
_geom_torsion_site_symmetry_3
_geom_torsion_site_symmetry_4
_geom_torsion_publ_flag
C20 C1 C2 C3 74.7(5) . . . . ?
C19 C1 C2 C3 -173.4(4) . . . . ?
C6 C1 C2 C3 -52.9(6) . . . . ?
C1 C2 C3 C4 54.4(6) . . . . ?
C2 C3 C4 C5 -54.0(6) . . . . ?
C3 C4 C5 C18 -67.9(5) . . . . ?
C3 C4 C5 C6 53.4(5) . . . . ?
C3 C4 C5 C10 170.2(4) . . . . ?
C8 C7 C6 O3 54.5(4) . . . . ?
C8 C7 C6 C5 -61.6(4) . . . . ?
C8 C7 C6 C1 168.6(3) . . . . ?
C18 C5 C6 O3 -179.9(3) . . . . ?
C4 C5 C6 O3 60.8(4) . . . . ?
C10 C5 C6 O3 -55.5(4) . . . . ?
C18 C5 C6 C7 -65.5(4) . . . . ?
C4 C5 C6 C7 175.2(3) . . . . ?
C10 C5 C6 C7 58.9(4) . . . . ?
C18 C5 C6 C1 65.4(5) . . . . ?
C4 C5 C6 C1 -53.9(4) . . . . ?
C10 C5 C6 C1 -170.2(3) . . . . ?
C20 C1 C6 O3 173.4(4) . . . . ?
C19 C1 C6 O3 55.3(5) . . . . ?
C2 C1 C6 O3 -64.2(5) . . . . ?
C20 C1 C6 C7 58.4(5) . . . . ?
C19 C1 C6 C7 -59.7(5) . . . . ?
C2 C1 C6 C7 -179.1(4) . . . . ?
C20 C1 C6 C5 -69.5(5) . . . . ?
C19 C1 C6 C5 172.4(4) . . . . ?
C2 C1 C6 C5 53.0(5) . . . . ?
C6 C7 C8 C9 53.7(6) . . . . ?
C7 C8 C9 C15 82.8(5) . . . . ?
C7 C8 C9 C10 -42.8(6) . . . . ?
C7 C8 C9 C14 -160.4(4) . . . . ?
C8 C9 C10 C11 175.7(3) . . . . ?
C15 C9 C10 C11 50.3(4) . . . . ?
C14 C9 C10 C11 -64.5(4) . . . . ?
C8 C9 C10 C5 43.2(5) . . . . ?
C15 C9 C10 C5 -82.2(4) . . . . ?
C14 C9 C10 C5 163.0(3) . . . . ?
C18 C5 C10 C9 71.8(4) . . . . ?
C4 C5 C10 C9 -169.7(3) . . . . ?
C6 C5 C10 C9 -51.6(4) . . . . ?
C18 C5 C10 C11 -58.1(5) . . . . ?
C4 C5 C10 C11 60.4(4) . . . . ?
C6 C5 C10 C11 178.5(3) . . . . ?
C9 C10 C11 C12 9.1(5) . . . . ?
C5 C10 C11 C12 143.1(4) . . . . ?
C14 C13 C12 C11 -63.6(5) . . . . ?
C14 C13 C12 C16 56.3(5) . . . . ?
C10 C11 C12 C13 54.5(5) . . . . ?
C10 C11 C12 C16 -65.7(4) . . . . ?
C12 C13 C14 C9 6.7(6) . . . . ?
C8 C9 C14 C13 176.7(4) . . . . ?
C15 C9 C14 C13 -63.0(5) . . . . ?
C10 C9 C14 C13 56.1(5) . . . . ?
C13 C12 C16 O4 -175.6(3) . . . . ?
C11 C12 C16 O4 -56.5(4) . . . . ?
C13 C12 C16 C17 65.3(5) . . . . ?
C11 C12 C16 C17 -175.6(4) . . . . ?
C13 C12 C16 C15 -60.6(4) . . . . ?
C11 C12 C16 C15 58.6(4) . . . . ?
C8 C9 C15 C16 177.6(3) . . . . ?
C10 C9 C15 C16 -57.2(5) . . . . ?
C14 C9 C15 C16 58.1(4) . . . . ?
O4 C16 C15 C9 118.9(4) . . . . ?
C17 C16 C15 C9 -123.5(4) . . . . ?
C12 C16 C15 C9 1.5(5) . . . . ?
C19 C1 C20 O1 -105.1(6) . . . . ?
C2 C1 C20 O1 10.3(6) . . . . ?
C6 C1 C20 O1 133.2(5) . . . . ?
C19 C1 C20 O2 68.9(5) . . . . ?
C2 C1 C20 O2 -175.8(4) . . . . ?
C6 C1 C20 O2 -52.9(6) . . . . ?
C40 C21 C22 C23 74.1(5) . . . . ?
C39 C21 C22 C23 -174.5(4) . . . . ?
C26 C21 C22 C23 -53.3(5) . . . . ?
C21 C22 C23 C24 54.0(6) . . . . ?
C22 C23 C24 C25 -54.5(5) . . . . ?
C23 C24 C25 C38 -64.9(5) . . . . ?
C23 C24 C25 C30 172.8(4) . . . . ?
C23 C24 C25 C26 55.4(5) . . . . ?
C38 C25 C26 O7 176.9(3) . . . . ?
C24 C25 C26 O7 57.8(4) . . . . ?
C30 C25 C26 O7 -58.7(4) . . . . ?
C38 C25 C26 C27 -67.4(4) . . . . ?
C24 C25 C26 C27 173.5(3) . . . . ?
C30 C25 C26 C27 57.0(4) . . . . ?
C38 C25 C26 C21 63.5(4) . . . . ?
C24 C25 C26 C21 -55.6(4) . . . . ?
C30 C25 C26 C21 -172.1(3) . . . . ?
C22 C21 C26 O7 -59.2(4) . . . . ?
C40 C21 C26 O7 178.0(4) . . . . ?
C39 C21 C26 O7 59.9(4) . . . . ?
C22 C21 C26 C27 -178.3(4) . . . . ?
C40 C21 C26 C27 58.9(5) . . . . ?
C39 C21 C26 C27 -59.1(5) . . . . ?
C22 C21 C26 C25 54.3(4) . . . . ?
C40 C21 C26 C25 -68.5(5) . . . . ?
C39 C21 C26 C25 173.5(3) . . . . ?
O7 C26 C27 C28 53.0(4) . . . . ?
C25 C26 C27 C28 -60.8(4) . . . . ?
C21 C26 C27 C28 170.3(3) . . . . ?
C26 C27 C28 C29 55.0(5) . . . . ?
C27 C28 C29 C35 81.8(5) . . . . ?
C27 C28 C29 C30 -43.9(5) . . . . ?
C27 C28 C29 C34 -160.8(4) . . . . ?
C28 C29 C30 C31 174.4(3) . . . . ?
C35 C29 C30 C31 48.2(4) . . . . ?
C34 C29 C30 C31 -66.1(4) . . . . ?
C28 C29 C30 C25 42.7(4) . . . . ?
C35 C29 C30 C25 -83.6(4) . . . . ?
C34 C29 C30 C25 162.2(3) . . . . ?
C38 C25 C30 C31 -56.2(4) . . . . ?
C24 C25 C30 C31 63.5(4) . . . . ?
C26 C25 C30 C31 -179.2(3) . . . . ?
C38 C25 C30 C29 73.1(4) . . . . ?
C24 C25 C30 C29 -167.2(3) . . . . ?
C26 C25 C30 C29 -50.0(4) . . . . ?
C29 C30 C31 C32 12.4(4) . . . . ?
C25 C30 C31 C32 145.8(3) . . . . ?
C30 C31 C32 C36 -67.2(4) . . . . ?
C30 C31 C32 C33 52.6(4) . . . . ?
C31 C32 C33 C34 -65.5(5) . . . . ?
C36 C32 C33 C34 54.4(5) . . . . ?
C32 C33 C34 C29 10.0(6) . . . . ?
C28 C29 C34 C33 173.8(4) . . . . ?
C35 C29 C34 C33 -64.5(5) . . . . ?
C30 C29 C34 C33 53.7(5) . . . . ?
C28 C29 C35 C36 174.9(3) . . . . ?
C30 C29 C35 C36 -59.6(4) . . . . ?
C34 C29 C35 C36 54.8(5) . . . . ?
C31 C32 C36 O8 -60.3(4) . . . . ?
C33 C32 C36 O8 -179.1(3) . . . . ?
C31 C32 C36 C37 -179.1(4) . . . . ?
C33 C32 C36 C37 62.1(5) . . . . ?
C31 C32 C36 C35 55.4(5) . . . . ?
C33 C32 C36 C35 -63.4(4) . . . . ?
C29 C35 C36 O8 123.0(4) . . . . ?
C29 C35 C36 C32 6.1(5) . . . . ?
C29 C35 C36 C37 -119.5(4) . . . . ?
C22 C21 C40 O5 8.1(6) . . . . ?
C39 C21 C40 O5 -106.7(5) . . . . ?
C26 C21 C40 O5 130.8(4) . . . . ?
C22 C21 C40 O6 -177.6(4) . . . . ?
C39 C21 C40 O6 67.6(5) . . . . ?
C26 C21 C40 O6 -54.8(5) . . . . ?
